data_4316813
loop_
_publ_author_name
'Floriane Malvolti'
'Paul Le Maux'
'Loic Toupet'
'Mark E. Smith'
'Wing Y. Man'
'Paul J. Low'
'Erwan Galardon'
'G\'erard Simonneaux'
'Fr\'ed\'eric Paul'

_publ_section_title
;
 Self-Assembled Molecular Wires from Organoiron Metalloligands and
 Ruthenium Tetramesitylporphyrin
;
_journal_name_full 'Inorganic Chemistry'
_journal_page_first 9101
_journal_page_last 9103
_journal_paper_doi 10.1021/ic1012445
_journal_volume 49
_journal_year 2010
_chemical_formula_sum 'C73.5 H75 Fe N3 P2 Ru0.5'
_chemical_formula_weight 1168.69
_chemical_name_systematic
;
 ?
;
_space_group_IT_number 2
_symmetry_cell_setting triclinic
_symmetry_space_group_name_Hall '-P 1'
_symmetry_space_group_name_H-M 'P -1'
_atom_sites_solution_hydrogens geom
_atom_sites_solution_primary direct
_atom_sites_solution_secondary difmap
_audit_creation_method SHELXL-97
_cell_angle_alpha 104.484(8)
_cell_angle_beta 107.313(8)
_cell_angle_gamma 106.244(9)
_cell_formula_units_Z 2
_cell_length_a 13.7970(10)
_cell_length_b 15.943(2)
_cell_length_c 16.7440(10)
_cell_measurement_temperature 150(2)
_cell_volume 3144.7(6)
_computing_cell_refinement 'CrysAlis RED, Oxford Diffraction Ltd.,Version 1.171.26'
_computing_data_collection 'CrysAlis CCD, Oxford Diffraction Ltd.,Version 1.171.26'
_computing_data_reduction 'CrysAlis RED, Oxford Diffraction Ltd.,Version 1.171.26'
_computing_molecular_graphics 'PLATON_(Spek, 1998)'
_computing_publication_material 'SHELXL-97 (Sheldrick, 1997)'
_computing_structure_refinement 'SHELXL-97 (Sheldrick, 1997)'
_computing_structure_solution 'SIR-97_(Altomare & al., 1998)'
_diffrn_ambient_temperature 150(2)
_diffrn_detector_area_resol_mean 19.64
_diffrn_measured_fraction_theta_full 0.907
_diffrn_measured_fraction_theta_max 0.907
_diffrn_measurement_device_type 'CCD Saphire 3 Xcalibur'
_diffrn_measurement_method 'omega scan'
_diffrn_radiation_monochromator graphite
_diffrn_radiation_source 'fine-focus sealed tube'
_diffrn_radiation_type MoK\a
_diffrn_radiation_wavelength 0.71073
_diffrn_reflns_av_R_equivalents 0.1271
_diffrn_reflns_av_sigmaI/netI 0.2627
_diffrn_reflns_limit_h_max 17
_diffrn_reflns_limit_h_min -17
_diffrn_reflns_limit_k_max 20
_diffrn_reflns_limit_k_min -18
_diffrn_reflns_limit_l_max 21
_diffrn_reflns_limit_l_min -21
_diffrn_reflns_number 39457
_diffrn_reflns_theta_full 27.00
_diffrn_reflns_theta_max 27.00
_diffrn_reflns_theta_min 2.55
_exptl_absorpt_coefficient_mu 0.450
_exptl_absorpt_correction_type none
_exptl_crystal_colour red
_exptl_crystal_density_diffrn 1.234
_exptl_crystal_density_method 'not measured'
_exptl_crystal_description prism
_exptl_crystal_F_000 1230
_exptl_crystal_size_max 0.12
_exptl_crystal_size_mid 0.08
_exptl_crystal_size_min 0.08
_refine_diff_density_max 1.051
_refine_diff_density_min -0.945
_refine_diff_density_rms 0.086
_refine_ls_extinction_method none
_refine_ls_goodness_of_fit_ref 0.790
_refine_ls_hydrogen_treatment constr
_refine_ls_matrix_type full
_refine_ls_number_parameters 709
_refine_ls_number_reflns 12471
_refine_ls_number_restraints 0
_refine_ls_restrained_S_all 0.790
_refine_ls_R_factor_all 0.2005
_refine_ls_R_factor_gt 0.0703
_refine_ls_shift/su_max 0.001
_refine_ls_shift/su_mean 0.000
_refine_ls_structure_factor_coef Fsqd
_refine_ls_weighting_details 'calc w=1/[\s^2^(Fo^2^)+(0.0937P)^2^+0.0000P] where P=(Fo^2^+2Fc^2^)/3'
_refine_ls_weighting_scheme calc
_refine_ls_wR_factor_gt 0.1732
_refine_ls_wR_factor_ref 0.2015
_reflns_number_gt 4113
_reflns_number_total 12471
_reflns_threshold_expression >2sigma(I)
_cod_data_source_file ic1012445_si_002_1.cif
_cod_data_source_block 2
_cod_depositor_comments
;
The following automatic conversions were performed:

'_symmetry_cell_setting' value 'Triclinic' changed to 'triclinic'
according to the built-in table from CIF Core dictionary named
'cif_core.dic' version 2.4.1 from 2010-06-29.

Automatic conversion script
Id: cif_fix_values 1646 2011-03-28 12:23:43Z adriana 
;
_cod_original_cell_volume 3144.7(5)
_cod_original_formula_sum 'C73.50 H75 Fe N3 P2 Ru0.50'
_cod_database_code 4316813

loop_
_symmetry_equiv_pos_as_xyz
'x, y, z'
'-x, -y, -z'

loop_
_atom_site_label
_atom_site_type_symbol
_atom_site_fract_x
_atom_site_fract_y
_atom_site_fract_z
_atom_site_U_iso_or_equiv
_atom_site_adp_type
_atom_site_occupancy
_atom_site_symmetry_multiplicity
_atom_site_calc_flag
_atom_site_refinement_flags
_atom_site_disorder_assembly
_atom_site_disorder_group
C81 C 0.0000 0.0000 0.5000 0.114(9) Uiso 0.50 2 d SP . .
C82 C 0.042(2) 0.0946(18) 0.5734(17) 0.152(9) Uiso 0.50 1 d P . .
C83 C 0.036(2) 0.1664(19) 0.6166(18) 0.160(9) Uiso 0.50 1 d P . .
Fe1 Fe -0.39438(9) 0.22689(7) 0.79953(6) 0.0598(4) Uani 1 1 d . . .
Ru1 Ru 0.0000 0.5000 0.5000 0.0459(3) Uani 1 2 d S . .
P1 P -0.49150(16) 0.11310(13) 0.67135(12) 0.0539(5) Uani 1 1 d . . .
P2 P -0.28979(17) 0.14784(14) 0.82571(12) 0.0592(6) Uani 1 1 d . . .
N1 N -0.0880(4) 0.4186(4) 0.5533(3) 0.0464(14) Uani 1 1 d . . .
N2 N -0.0855(4) 0.4056(3) 0.3728(3) 0.0375(13) Uani 1 1 d . . .
N3 N 0.1156(4) 0.4405(4) 0.5179(3) 0.0377(13) Uani 1 1 d . . .
C1 C -0.3601(8) 0.3695(6) 0.8712(5) 0.080(3) Uani 1 1 d . . .
C2 C -0.3454(7) 0.3201(5) 0.9306(5) 0.067(2) Uani 1 1 d . . .
C3 C -0.4503(8) 0.2464(6) 0.9040(5) 0.072(2) Uani 1 1 d . . .
C4 C -0.5261(8) 0.2513(7) 0.8274(5) 0.081(3) Uani 1 1 d . . .
C5 C -0.4698(8) 0.3236(6) 0.8059(5) 0.079(3) Uani 1 1 d . . .
C6 C -0.2754(9) 0.4564(6) 0.8793(5) 0.121(4) Uani 1 1 d . . .
H6A H -0.3056 0.4771 0.8305 0.182 Uiso 1 1 calc R . .
H6B H -0.2110 0.4436 0.8756 0.182 Uiso 1 1 calc R . .
H6C H -0.2536 0.5056 0.9372 0.182 Uiso 1 1 calc R . .
C7 C -0.2469(7) 0.3479(6) 1.0167(5) 0.095(3) Uani 1 1 d . . .
H7A H -0.2602 0.3002 1.0437 0.142 Uiso 1 1 calc R . .
H7B H -0.2353 0.4085 1.0588 0.142 Uiso 1 1 calc R . .
H7C H -0.1815 0.3531 1.0033 0.142 Uiso 1 1 calc R . .
C8 C -0.4758(8) 0.1870(6) 0.9585(5) 0.093(3) Uani 1 1 d . . .
H8A H -0.5520 0.1416 0.9269 0.140 Uiso 1 1 calc R . .
H8B H -0.4659 0.2274 1.0174 0.140 Uiso 1 1 calc R . .
H8C H -0.4261 0.1535 0.9663 0.140 Uiso 1 1 calc R . .
C9 C -0.6499(8) 0.1936(7) 0.7841(6) 0.113(3) Uani 1 1 d . . .
H9A H -0.6675 0.1468 0.8114 0.169 Uiso 1 1 calc R . .
H9B H -0.6723 0.1618 0.7195 0.169 Uiso 1 1 calc R . .
H9C H -0.6893 0.2352 0.7935 0.169 Uiso 1 1 calc R . .
C10 C -0.5106(9) 0.3588(6) 0.7309(5) 0.122(4) Uani 1 1 d . . .
H10A H -0.4497 0.4114 0.7346 0.183 Uiso 1 1 calc R . .
H10B H -0.5693 0.3797 0.7371 0.183 Uiso 1 1 calc R . .
H10C H -0.5391 0.3080 0.6726 0.183 Uiso 1 1 calc R . .
C11 C -0.3984(5) 0.0621(4) 0.6417(4) 0.0522(19) Uani 1 1 d . . .
H11A H -0.4403 0.0022 0.5897 0.063 Uiso 1 1 calc R . .
H11B H -0.3469 0.1055 0.6260 0.063 Uiso 1 1 calc R . .
C12 C -0.3356(6) 0.0453(5) 0.7239(4) 0.066(2) Uani 1 1 d . . .
H12A H -0.2711 0.0334 0.7174 0.080 Uiso 1 1 calc R . .
H12B H -0.3836 -0.0107 0.7287 0.080 Uiso 1 1 calc R . .
C13 C -0.5983(6) 0.0067(5) 0.6575(5) 0.0579(19) Uani 1 1 d . . .
C14 C -0.6613(6) -0.0657(5) 0.5747(5) 0.065(2) Uani 1 1 d . . .
H14 H -0.6545 -0.0572 0.5221 0.078 Uiso 1 1 calc R . .
C15 C -0.7338(7) -0.1499(6) 0.5675(5) 0.075(2) Uani 1 1 d . . .
H15 H -0.7766 -0.1984 0.5102 0.090 Uiso 1 1 calc R . .
C16 C -0.7442(7) -0.1637(6) 0.6432(6) 0.076(2) Uani 1 1 d . . .
H16 H -0.7940 -0.2215 0.6384 0.091 Uiso 1 1 calc R . .
C17 C -0.6820(7) -0.0932(6) 0.7251(5) 0.072(2) Uani 1 1 d . . .
H17 H -0.6879 -0.1031 0.7774 0.087 Uiso 1 1 calc R . .
C18 C -0.6114(6) -0.0090(5) 0.7333(5) 0.065(2) Uani 1 1 d . . .
H18 H -0.5707 0.0395 0.7908 0.078 Uiso 1 1 calc R . .
C19 C -0.5566(6) 0.1368(4) 0.5717(4) 0.0492(18) Uani 1 1 d . . .
C20 C -0.6661(7) 0.1232(5) 0.5419(5) 0.075(2) Uani 1 1 d . . .
H20 H -0.7087 0.1007 0.5730 0.090 Uiso 1 1 calc R . .
C21 C -0.7155(7) 0.1423(6) 0.4660(5) 0.081(3) Uani 1 1 d . . .
H21 H -0.7914 0.1320 0.4452 0.097 Uiso 1 1 calc R . .
C22 C -0.6535(8) 0.1760(6) 0.4220(5) 0.078(2) Uani 1 1 d . . .
H22 H -0.6866 0.1887 0.3703 0.094 Uiso 1 1 calc R . .
C23 C -0.5462(7) 0.1912(5) 0.4519(5) 0.073(2) Uani 1 1 d . . .
H23 H -0.5037 0.2156 0.4215 0.088 Uiso 1 1 calc R . .
C24 C -0.4960(6) 0.1717(5) 0.5266(4) 0.059(2) Uani 1 1 d . . .
H24 H -0.4200 0.1825 0.5465 0.071 Uiso 1 1 calc R . .
C25 C -0.1453(8) 0.2069(7) 0.8534(5) 0.079(3) Uani 1 1 d . . .
C26 C -0.0942(8) 0.3014(8) 0.8845(5) 0.101(3) Uani 1 1 d . . .
H26 H -0.1376 0.3376 0.8907 0.122 Uiso 1 1 calc R . .
C27 C 0.0155(11) 0.3485(10) 0.9077(8) 0.169(7) Uani 1 1 d . . .
H27 H 0.0492 0.4150 0.9311 0.203 Uiso 1 1 calc R . .
C28 C 0.0765(11) 0.2892(17) 0.8937(10) 0.196(10) Uani 1 1 d . . .
H28 H 0.1522 0.3186 0.9060 0.235 Uiso 1 1 calc R . .
C29 C 0.0307(13) 0.1920(14) 0.8634(12) 0.191(8) Uani 1 1 d . . .
H29 H 0.0717 0.1537 0.8567 0.229 Uiso 1 1 calc R . .
C30 C -0.0794(9) 0.1569(8) 0.8441(7) 0.111(3) Uani 1 1 d . . .
H30 H -0.1148 0.0906 0.8218 0.133 Uiso 1 1 calc R . .
C31 C -0.2822(7) 0.0928(5) 0.9100(5) 0.062(2) Uani 1 1 d . . .
C32 C -0.1875(7) 0.1316(6) 0.9899(5) 0.077(2) Uani 1 1 d . . .
H32 H -0.1272 0.1865 1.0021 0.092 Uiso 1 1 calc R . .
C33 C -0.1869(8) 0.0828(7) 1.0536(5) 0.085(3) Uani 1 1 d . . .
H33 H -0.1237 0.1050 1.1077 0.102 Uiso 1 1 calc R . .
C34 C -0.2769(9) 0.0051(7) 1.0360(6) 0.092(3) Uani 1 1 d . . .
H34 H -0.2757 -0.0244 1.0788 0.110 Uiso 1 1 calc R . .
C35 C -0.3674(8) -0.0300(6) 0.9579(6) 0.093(3) Uani 1 1 d . . .
H35 H -0.4289 -0.0837 0.9461 0.111 Uiso 1 1 calc R . .
C36 C -0.3687(7) 0.0139(6) 0.8953(5) 0.081(3) Uani 1 1 d . . .
H36 H -0.4316 -0.0117 0.8405 0.097 Uiso 1 1 calc R . .
C37 C -0.3130(6) 0.2726(5) 0.7367(4) 0.0534(19) Uani 1 1 d . . .
C38 C -0.2604(6) 0.3051(5) 0.6980(5) 0.057(2) Uani 1 1 d . . .
C39 C -0.2015(6) 0.3416(5) 0.6496(4) 0.0528(18) Uani 1 1 d . . .
C40 C -0.0923(6) 0.3611(5) 0.6709(4) 0.061(2) Uani 1 1 d . . .
H40 H -0.0523 0.3481 0.7200 0.073 Uiso 1 1 calc R . .
C41 C -0.0386(6) 0.3988(5) 0.6236(4) 0.061(2) Uani 1 1 d . . .
H41 H 0.0378 0.4116 0.6418 0.074 Uiso 1 1 calc R . .
C42 C -0.1934(7) 0.3972(5) 0.5312(4) 0.058(2) Uani 1 1 d . . .
H42 H -0.2312 0.4085 0.4800 0.070 Uiso 1 1 calc R . .
C43 C -0.2558(6) 0.3603(5) 0.5739(4) 0.060(2) Uani 1 1 d . . .
H43 H -0.3322 0.3478 0.5535 0.072 Uiso 1 1 calc R . .
C44 C -0.1850(6) 0.3984(5) 0.3118(4) 0.0482(18) Uani 1 1 d . . .
C45 C -0.2133(6) 0.3256(5) 0.2299(4) 0.058(2) Uani 1 1 d . . .
H45 H -0.2786 0.3041 0.1777 0.070 Uiso 1 1 calc R . .
C46 C -0.1332(6) 0.2912(5) 0.2373(4) 0.0532(19) Uani 1 1 d . . .
H46 H -0.1300 0.2432 0.1925 0.064 Uiso 1 1 calc R . .
C47 C -0.0542(6) 0.3434(5) 0.3279(4) 0.0450(17) Uani 1 1 d . . .
C48 C 0.0420(6) 0.3271(5) 0.3622(4) 0.0524(19) Uani 1 1 d . . .
C49 C 0.1201(6) 0.3756(5) 0.4530(5) 0.0491(18) Uani 1 1 d . . .
C50 C 0.2206(6) 0.3588(5) 0.4873(5) 0.062(2) Uani 1 1 d . . .
H50 H 0.2441 0.3155 0.4561 0.074 Uiso 1 1 calc R . .
C51 C -0.3481(6) 0.4320(5) 0.2515(4) 0.058(2) Uani 1 1 d . . .
C52 C 0.2725(6) 0.4191(5) 0.5738(5) 0.065(2) Uani 1 1 d . . .
H52 H 0.3411 0.4252 0.6146 0.078 Uiso 1 1 calc R . .
C53 C 0.2100(6) 0.4719(5) 0.5946(4) 0.0478(18) Uani 1 1 d . . .
C54 C -0.2412(5) 0.4543(5) 0.3279(4) 0.0428(17) Uani 1 1 d . . .
C55 C -0.4414(7) 0.3633(6) 0.2373(5) 0.070(2) Uani 1 1 d . . .
C56 C -0.5385(7) 0.3357(6) 0.1607(5) 0.086(3) Uani 1 1 d . . .
H56 H -0.6041 0.2869 0.1505 0.104 Uiso 1 1 calc R . .
C57 C -0.5358(8) 0.3817(7) 0.1005(5) 0.084(3) Uani 1 1 d . . .
C58 C -0.4411(8) 0.4518(7) 0.1165(5) 0.082(3) Uani 1 1 d . . .
H58 H -0.4405 0.4819 0.0742 0.099 Uiso 1 1 calc R . .
C59 C -0.3449(7) 0.4814(6) 0.1924(4) 0.066(2) Uani 1 1 d . . .
C60 C -0.4481(7) 0.3100(6) 0.3001(6) 0.101(3) Uani 1 1 d . . .
H60A H -0.5228 0.2629 0.2772 0.152 Uiso 1 1 calc R . .
H60B H -0.4301 0.3538 0.3600 0.152 Uiso 1 1 calc R . .
H60C H -0.3958 0.2789 0.3036 0.152 Uiso 1 1 calc R . .
C61 C -0.6410(7) 0.3479(8) 0.0148(5) 0.131(4) Uani 1 1 d . . .
H61A H -0.6995 0.2972 0.0161 0.196 Uiso 1 1 calc R . .
H61B H -0.6258 0.3249 -0.0383 0.196 Uiso 1 1 calc R . .
H61C H -0.6643 0.4002 0.0124 0.196 Uiso 1 1 calc R . .
C62 C -0.2449(7) 0.5567(6) 0.2060(5) 0.092(3) Uani 1 1 d . . .
H62A H -0.1860 0.5686 0.2626 0.138 Uiso 1 1 calc R . .
H62B H -0.2592 0.6139 0.2083 0.138 Uiso 1 1 calc R . .
H62C H -0.2225 0.5379 0.1561 0.138 Uiso 1 1 calc R . .
C63 C 0.0696(6) 0.2646(5) 0.2989(5) 0.057(2) Uani 1 1 d . . .
C64 C 0.1197(7) 0.2978(6) 0.2443(6) 0.082(3) Uani 1 1 d . . .
C65 C 0.1432(7) 0.2395(7) 0.1853(6) 0.089(3) Uani 1 1 d . . .
H65 H 0.1759 0.2638 0.1491 0.107 Uiso 1 1 calc R . .
C66 C 0.1229(7) 0.1504(7) 0.1756(5) 0.078(3) Uani 1 1 d . . .
C67 C 0.0732(7) 0.1183(6) 0.2298(6) 0.076(3) Uani 1 1 d . . .
H67 H 0.0558 0.0544 0.2239 0.092 Uiso 1 1 calc R . .
C68 C 0.0482(6) 0.1747(6) 0.2916(5) 0.057(2) Uani 1 1 d . . .
C69 C 0.1434(10) 0.3989(7) 0.2517(7) 0.141(5) Uani 1 1 d . . .
H69A H 0.1222 0.4302 0.2981 0.211 Uiso 1 1 calc R . .
H69B H 0.1012 0.4004 0.1939 0.211 Uiso 1 1 calc R . .
H69C H 0.2221 0.4313 0.2678 0.211 Uiso 1 1 calc R . .
C70 C 0.1508(8) 0.0882(6) 0.1076(6) 0.111(3) Uani 1 1 d . . .
H70A H 0.1309 0.0252 0.1102 0.166 Uiso 1 1 calc R . .
H70B H 0.2298 0.1151 0.1219 0.166 Uiso 1 1 calc R . .
H70C H 0.1096 0.0843 0.0471 0.166 Uiso 1 1 calc R . .
C71 C -0.0079(7) 0.1334(6) 0.3443(5) 0.083(3) Uani 1 1 d . . .
H71A H -0.0166 0.0675 0.3297 0.125 Uiso 1 1 calc R . .
H71B H -0.0804 0.1373 0.3293 0.125 Uiso 1 1 calc R . .
H71C H 0.0365 0.1681 0.4086 0.125 Uiso 1 1 calc R . .

loop_
_atom_site_aniso_label
_atom_site_aniso_U_11
_atom_site_aniso_U_22
_atom_site_aniso_U_33
_atom_site_aniso_U_23
_atom_site_aniso_U_13
_atom_site_aniso_U_12
Fe1 0.0825(9) 0.0653(7) 0.0367(6) 0.0281(5) 0.0251(6) 0.0257(7)
Ru1 0.0525(6) 0.0630(6) 0.0286(5) 0.0287(4) 0.0144(4) 0.0224(5)
P1 0.0654(14) 0.0653(13) 0.0387(10) 0.0281(10) 0.0234(10) 0.0247(12)
P2 0.0650(14) 0.0736(14) 0.0412(11) 0.0326(11) 0.0205(10) 0.0201(12)
N1 0.039(3) 0.067(4) 0.036(3) 0.030(3) 0.012(3) 0.018(3)
N2 0.051(4) 0.040(3) 0.031(3) 0.019(3) 0.020(3) 0.023(3)
N3 0.040(3) 0.053(4) 0.027(3) 0.018(3) 0.016(3) 0.023(3)
C1 0.122(8) 0.073(6) 0.056(5) 0.038(5) 0.042(5) 0.031(6)
C2 0.099(7) 0.065(5) 0.040(4) 0.025(4) 0.027(4) 0.031(5)
C3 0.102(7) 0.088(6) 0.046(5) 0.027(4) 0.043(5) 0.046(6)
C4 0.112(8) 0.092(7) 0.046(5) 0.022(5) 0.036(5) 0.048(6)
C5 0.118(8) 0.083(6) 0.053(5) 0.027(5) 0.039(6) 0.052(6)
C6 0.221(12) 0.062(6) 0.071(6) 0.031(5) 0.069(7) 0.024(7)
C7 0.129(8) 0.103(7) 0.037(4) 0.023(5) 0.024(5) 0.035(6)
C8 0.153(9) 0.096(6) 0.064(5) 0.044(5) 0.074(6) 0.050(6)
C9 0.115(9) 0.143(9) 0.084(7) 0.031(7) 0.042(7) 0.060(8)
C10 0.218(12) 0.115(7) 0.067(6) 0.049(6) 0.037(7) 0.118(8)
C11 0.075(5) 0.043(4) 0.036(4) 0.016(3) 0.021(4) 0.018(4)
C12 0.072(5) 0.101(6) 0.055(5) 0.050(5) 0.032(4) 0.045(5)
C13 0.066(5) 0.066(5) 0.048(4) 0.029(4) 0.029(4) 0.021(4)
C14 0.080(6) 0.065(5) 0.052(5) 0.025(4) 0.031(4) 0.020(5)
C15 0.084(6) 0.064(5) 0.057(5) 0.022(4) 0.022(5) 0.006(5)
C16 0.094(7) 0.066(6) 0.075(6) 0.037(5) 0.044(5) 0.018(5)
C17 0.082(6) 0.079(6) 0.054(5) 0.039(5) 0.031(4) 0.011(5)
C18 0.072(5) 0.069(5) 0.047(4) 0.030(4) 0.019(4) 0.012(5)
C19 0.045(4) 0.055(5) 0.049(4) 0.023(4) 0.018(4) 0.018(4)
C20 0.094(7) 0.093(6) 0.059(5) 0.044(5) 0.035(5) 0.047(6)
C21 0.081(6) 0.106(7) 0.065(6) 0.042(5) 0.022(5) 0.047(6)
C22 0.084(7) 0.094(6) 0.054(5) 0.042(5) 0.017(5) 0.029(6)
C23 0.084(6) 0.081(6) 0.051(5) 0.041(4) 0.014(4) 0.024(5)
C24 0.058(5) 0.074(5) 0.050(4) 0.038(4) 0.020(4) 0.021(4)
C25 0.089(7) 0.101(7) 0.053(5) 0.048(5) 0.022(5) 0.034(7)
C26 0.090(8) 0.104(8) 0.061(5) 0.051(5) -0.004(5) -0.016(6)
C27 0.085(9) 0.206(14) 0.122(9) 0.118(10) -0.030(8) -0.052(10)
C28 0.059(9) 0.38(3) 0.159(13) 0.195(18) 0.017(9) 0.042(14)
C29 0.106(13) 0.255(19) 0.254(19) 0.177(17) 0.083(12) 0.041(13)
C30 0.076(8) 0.146(10) 0.123(9) 0.069(8) 0.048(7) 0.034(8)
C31 0.074(6) 0.075(5) 0.050(4) 0.039(4) 0.026(4) 0.031(5)
C32 0.103(7) 0.092(6) 0.039(4) 0.032(4) 0.020(4) 0.042(5)
C33 0.117(8) 0.114(7) 0.047(5) 0.040(5) 0.028(5) 0.070(7)
C34 0.135(9) 0.104(7) 0.080(7) 0.067(6) 0.063(7) 0.055(7)
C35 0.095(7) 0.121(7) 0.077(6) 0.074(6) 0.032(6) 0.030(6)
C36 0.082(6) 0.105(7) 0.067(5) 0.062(5) 0.023(5) 0.031(6)
C37 0.051(5) 0.056(5) 0.048(4) 0.027(4) 0.018(4) 0.008(4)
C38 0.055(5) 0.063(5) 0.046(4) 0.024(4) 0.018(4) 0.009(4)
C39 0.057(5) 0.061(5) 0.035(3) 0.025(4) 0.018(3) 0.010(4)
C40 0.063(5) 0.078(5) 0.043(4) 0.037(4) 0.015(4) 0.022(4)
C41 0.047(4) 0.090(6) 0.063(5) 0.056(4) 0.021(4) 0.023(4)
C42 0.080(6) 0.064(5) 0.035(4) 0.029(4) 0.024(4) 0.021(5)
C43 0.055(5) 0.080(5) 0.053(4) 0.041(4) 0.020(4) 0.022(4)
C44 0.063(5) 0.049(5) 0.041(4) 0.030(4) 0.022(4) 0.020(4)
C45 0.080(6) 0.065(5) 0.034(4) 0.028(4) 0.019(4) 0.029(5)
C46 0.078(5) 0.052(5) 0.030(4) 0.014(3) 0.023(4) 0.024(4)
C47 0.054(5) 0.046(4) 0.032(4) 0.018(3) 0.017(3) 0.014(4)
C48 0.077(5) 0.045(4) 0.035(4) 0.018(3) 0.024(4) 0.018(4)
C49 0.062(5) 0.057(5) 0.045(4) 0.031(4) 0.025(4) 0.032(4)
C50 0.088(6) 0.069(5) 0.052(5) 0.029(4) 0.035(4) 0.051(5)
C51 0.061(5) 0.086(6) 0.037(4) 0.035(4) 0.014(4) 0.036(5)
C52 0.070(5) 0.084(6) 0.045(4) 0.032(4) 0.018(4) 0.030(5)
C53 0.054(5) 0.058(5) 0.047(4) 0.032(4) 0.021(4) 0.031(4)
C54 0.055(5) 0.053(4) 0.031(4) 0.024(3) 0.017(3) 0.028(4)
C55 0.063(6) 0.100(6) 0.043(4) 0.032(4) 0.012(4) 0.029(5)
C56 0.063(6) 0.118(7) 0.059(5) 0.029(5) 0.011(4) 0.025(5)
C57 0.084(7) 0.135(8) 0.035(4) 0.026(5) 0.009(5) 0.065(7)
C58 0.087(7) 0.132(8) 0.049(5) 0.052(5) 0.024(5) 0.058(7)
C59 0.076(6) 0.100(6) 0.039(4) 0.038(4) 0.020(4) 0.051(5)
C60 0.067(6) 0.140(8) 0.088(6) 0.072(6) 0.020(5) 0.011(6)
C61 0.108(8) 0.216(11) 0.053(5) 0.038(7) -0.005(5) 0.090(8)
C62 0.100(7) 0.132(8) 0.066(5) 0.079(6) 0.024(5) 0.046(7)
C63 0.067(5) 0.047(5) 0.044(4) 0.010(4) 0.013(4) 0.021(4)
C64 0.119(8) 0.063(6) 0.080(6) 0.030(5) 0.064(6) 0.030(6)
C65 0.122(8) 0.093(8) 0.089(7) 0.040(6) 0.078(6) 0.047(7)
C66 0.094(7) 0.081(7) 0.052(5) 0.013(5) 0.023(5) 0.040(6)
C67 0.074(6) 0.066(6) 0.071(6) 0.026(5) 0.001(5) 0.031(5)
C68 0.057(5) 0.068(6) 0.044(4) 0.015(4) 0.010(4) 0.034(5)
C69 0.249(14) 0.109(8) 0.141(10) 0.068(7) 0.159(10) 0.067(9)
C70 0.140(9) 0.104(7) 0.091(7) 0.008(6) 0.055(7) 0.065(7)
C71 0.103(7) 0.093(6) 0.092(6) 0.065(5) 0.049(6) 0.052(6)

loop_
_atom_type_symbol
_atom_type_description
_atom_type_scat_dispersion_real
_atom_type_scat_dispersion_imag
_atom_type_scat_source
C C 0.0033 0.0016 'International Tables Vol C Tables 4.2.6.8 and 6.1.1.4'
H H 0.0000 0.0000 'International Tables Vol C Tables 4.2.6.8 and 6.1.1.4'
N N 0.0061 0.0033 'International Tables Vol C Tables 4.2.6.8 and 6.1.1.4'
P P 0.1023 0.0942 'International Tables Vol C Tables 4.2.6.8 and 6.1.1.4'
Fe Fe 0.3463 0.8444 'International Tables Vol C Tables 4.2.6.8 and 6.1.1.4'
Ru Ru -1.2594 0.8363 'International Tables Vol C Tables 4.2.6.8 and 6.1.1.4'

loop_
_geom_angle_atom_site_label_1
_geom_angle_atom_site_label_2
_geom_angle_atom_site_label_3
_geom_angle
_geom_angle_site_symmetry_1
_geom_angle_site_symmetry_3
_geom_angle_publ_flag
C82 C81 C82 180.0(16) 2_556 . ?
C83 C82 C81 156(3) . . ?
C37 Fe1 C5 95.9(3) . . ?
C37 Fe1 C2 114.0(3) . . ?
C5 Fe1 C2 66.7(3) . . ?
C37 Fe1 C3 151.9(3) . . ?
C5 Fe1 C3 66.1(3) . . ?
C2 Fe1 C3 40.1(3) . . ?
C37 Fe1 C4 132.9(3) . . ?
C5 Fe1 C4 38.6(3) . . ?
C2 Fe1 C4 66.6(3) . . ?
C3 Fe1 C4 39.6(3) . . ?
C37 Fe1 C1 86.5(3) . . ?
C5 Fe1 C1 39.4(3) . . ?
C2 Fe1 C1 39.2(3) . . ?
C3 Fe1 C1 65.8(3) . . ?
C4 Fe1 C1 65.2(4) . . ?
C37 Fe1 P1 83.1(2) . . ?
C5 Fe1 P1 107.1(3) . . ?
C2 Fe1 P1 161.8(3) . . ?
C3 Fe1 P1 121.8(3) . . ?
C4 Fe1 P1 97.6(3) . . ?
C1 Fe1 P1 143.5(2) . . ?
C37 Fe1 P2 86.7(2) . . ?
C5 Fe1 P2 166.4(3) . . ?
C2 Fe1 P2 100.0(2) . . ?
C3 Fe1 P2 106.0(2) . . ?
C4 Fe1 P2 140.4(3) . . ?
C1 Fe1 P2 127.9(3) . . ?
P1 Fe1 P2 86.47(8) . . ?
N2 Ru1 N2 180.000(1) . 2_566 ?
N2 Ru1 N3 90.1(2) . . ?
N2 Ru1 N3 89.9(2) 2_566 . ?
N2 Ru1 N3 89.9(2) . 2_566 ?
N2 Ru1 N3 90.1(2) 2_566 2_566 ?
N3 Ru1 N3 180.000(1) . 2_566 ?
N2 Ru1 N1 86.38(19) . 2_566 ?
N2 Ru1 N1 93.6(2) 2_566 2_566 ?
N3 Ru1 N1 87.46(19) . 2_566 ?
N3 Ru1 N1 92.54(19) 2_566 2_566 ?
N2 Ru1 N1 93.6(2) . . ?
N2 Ru1 N1 86.38(19) 2_566 . ?
N3 Ru1 N1 92.54(19) . . ?
N3 Ru1 N1 87.46(19) 2_566 . ?
N1 Ru1 N1 180.0(3) 2_566 . ?
C13 P1 C11 98.9(3) . . ?
C13 P1 C19 101.8(3) . . ?
C11 P1 C19 103.2(3) . . ?
C13 P1 Fe1 122.6(2) . . ?
C11 P1 Fe1 106.6(2) . . ?
C19 P1 Fe1 120.2(2) . . ?
C25 P2 C31 100.2(4) . . ?
C25 P2 C12 104.4(4) . . ?
C31 P2 C12 100.7(3) . . ?
C25 P2 Fe1 117.2(3) . . ?
C31 P2 Fe1 123.1(3) . . ?
C12 P2 Fe1 108.8(2) . . ?
C42 N1 C41 114.7(6) . . ?
C42 N1 Ru1 122.2(4) . . ?
C41 N1 Ru1 122.0(5) . . ?
C47 N2 C44 106.4(5) . . ?
C47 N2 Ru1 127.1(4) . . ?
C44 N2 Ru1 126.2(5) . . ?
C49 N3 C53 108.9(5) . . ?
C49 N3 Ru1 124.9(4) . . ?
C53 N3 Ru1 125.5(5) . . ?
C2 C1 C5 108.2(8) . . ?
C2 C1 C6 125.1(9) . . ?
C5 C1 C6 126.6(8) . . ?
C2 C1 Fe1 69.3(4) . . ?
C5 C1 Fe1 68.7(5) . . ?
C6 C1 Fe1 129.4(6) . . ?
C1 C2 C3 106.9(8) . . ?
C1 C2 C7 127.8(8) . . ?
C3 C2 C7 124.3(7) . . ?
C1 C2 Fe1 71.5(4) . . ?
C3 C2 Fe1 70.1(4) . . ?
C7 C2 Fe1 132.2(6) . . ?
C4 C3 C2 107.6(7) . . ?
C4 C3 C8 127.5(9) . . ?
C2 C3 C8 124.2(7) . . ?
C4 C3 Fe1 70.7(5) . . ?
C2 C3 Fe1 69.8(4) . . ?
C8 C3 Fe1 132.1(5) . . ?
C5 C4 C3 108.2(8) . . ?
C5 C4 C9 126.5(8) . . ?
C3 C4 C9 125.0(9) . . ?
C5 C4 Fe1 69.5(5) . . ?
C3 C4 Fe1 69.7(5) . . ?
C9 C4 Fe1 131.6(6) . . ?
C4 C5 C1 108.8(8) . . ?
C4 C5 C10 130.1(9) . . ?
C1 C5 C10 121.0(9) . . ?
C4 C5 Fe1 71.8(5) . . ?
C1 C5 Fe1 71.9(5) . . ?
C10 C5 Fe1 125.0(6) . . ?
C1 C6 H6A 109.5 . . ?
C1 C6 H6B 109.5 . . ?
H6A C6 H6B 109.5 . . ?
C1 C6 H6C 109.5 . . ?
H6A C6 H6C 109.5 . . ?
H6B C6 H6C 109.5 . . ?
C2 C7 H7A 109.5 . . ?
C2 C7 H7B 109.5 . . ?
H7A C7 H7B 109.5 . . ?
C2 C7 H7C 109.5 . . ?
H7A C7 H7C 109.5 . . ?
H7B C7 H7C 109.5 . . ?
C3 C8 H8A 109.5 . . ?
C3 C8 H8B 109.5 . . ?
H8A C8 H8B 109.5 . . ?
C3 C8 H8C 109.5 . . ?
H8A C8 H8C 109.5 . . ?
H8B C8 H8C 109.5 . . ?
C4 C9 H9A 109.5 . . ?
C4 C9 H9B 109.5 . . ?
H9A C9 H9B 109.5 . . ?
C4 C9 H9C 109.5 . . ?
H9A C9 H9C 109.5 . . ?
H9B C9 H9C 109.5 . . ?
C5 C10 H10A 109.5 . . ?
C5 C10 H10B 109.5 . . ?
H10A C10 H10B 109.5 . . ?
C5 C10 H10C 109.5 . . ?
H10A C10 H10C 109.5 . . ?
H10B C10 H10C 109.5 . . ?
C12 C11 P1 106.6(4) . . ?
C12 C11 H11A 110.4 . . ?
P1 C11 H11A 110.4 . . ?
C12 C11 H11B 110.4 . . ?
P1 C11 H11B 110.4 . . ?
H11A C11 H11B 108.6 . . ?
C11 C12 P2 110.1(5) . . ?
C11 C12 H12A 109.6 . . ?
P2 C12 H12A 109.6 . . ?
C11 C12 H12B 109.6 . . ?
P2 C12 H12B 109.6 . . ?
H12A C12 H12B 108.2 . . ?
C14 C13 C18 117.5(7) . . ?
C14 C13 P1 122.3(5) . . ?
C18 C13 P1 119.9(6) . . ?
C15 C14 C13 121.1(7) . . ?
C15 C14 H14 119.5 . . ?
C13 C14 H14 119.5 . . ?
C16 C15 C14 120.3(7) . . ?
C16 C15 H15 119.9 . . ?
C14 C15 H15 119.9 . . ?
C17 C16 C15 119.2(8) . . ?
C17 C16 H16 120.4 . . ?
C15 C16 H16 120.4 . . ?
C18 C17 C16 121.3(7) . . ?
C18 C17 H17 119.3 . . ?
C16 C17 H17 119.3 . . ?
C17 C18 C13 120.7(7) . . ?
C17 C18 H18 119.7 . . ?
C13 C18 H18 119.7 . . ?
C20 C19 C24 118.6(6) . . ?
C20 C19 P1 120.7(6) . . ?
C24 C19 P1 120.7(5) . . ?
C19 C20 C21 120.5(8) . . ?
C19 C20 H20 119.7 . . ?
C21 C20 H20 119.7 . . ?
C22 C21 C20 119.6(8) . . ?
C22 C21 H21 120.2 . . ?
C20 C21 H21 120.2 . . ?
C23 C22 C21 120.1(7) . . ?
C23 C22 H22 119.9 . . ?
C21 C22 H22 119.9 . . ?
C22 C23 C24 121.2(8) . . ?
C22 C23 H23 119.4 . . ?
C24 C23 H23 119.4 . . ?
C19 C24 C23 120.1(7) . . ?
C19 C24 H24 120.0 . . ?
C23 C24 H24 120.0 . . ?
C26 C25 C30 115.7(10) . . ?
C26 C25 P2 123.1(9) . . ?
C30 C25 P2 121.2(8) . . ?
C25 C26 C27 124.7(12) . . ?
C25 C26 H26 117.7 . . ?
C27 C26 H26 117.7 . . ?
C26 C27 C28 115.0(14) . . ?
C26 C27 H27 122.5 . . ?
C28 C27 H27 122.5 . . ?
C29 C28 C27 123.8(15) . . ?
C29 C28 H28 118.1 . . ?
C27 C28 H28 118.1 . . ?
C30 C29 C28 113.2(17) . . ?
C30 C29 H29 123.4 . . ?
C28 C29 H29 123.4 . . ?
C29 C30 C25 127.5(13) . . ?
C29 C30 H30 116.2 . . ?
C25 C30 H30 116.2 . . ?
C36 C31 C32 120.1(7) . . ?
C36 C31 P2 120.4(5) . . ?
C32 C31 P2 119.5(6) . . ?
C31 C32 C33 116.4(8) . . ?
C31 C32 H32 121.8 . . ?
C33 C32 H32 121.8 . . ?
C34 C33 C32 120.8(8) . . ?
C34 C33 H33 119.6 . . ?
C32 C33 H33 119.6 . . ?
C35 C34 C33 120.9(8) . . ?
C35 C34 H34 119.5 . . ?
C33 C34 H34 119.5 . . ?
C34 C35 C36 119.2(9) . . ?
C34 C35 H35 120.4 . . ?
C36 C35 H35 120.4 . . ?
C31 C36 C35 122.5(8) . . ?
C31 C36 H36 118.8 . . ?
C35 C36 H36 118.8 . . ?
C38 C37 Fe1 177.7(7) . . ?
C37 C38 C39 178.1(8) . . ?
C40 C39 C43 115.4(6) . . ?
C40 C39 C38 124.2(6) . . ?
C43 C39 C38 120.4(7) . . ?
C39 C40 C41 121.9(6) . . ?
C39 C40 H40 119.0 . . ?
C41 C40 H40 119.0 . . ?
N1 C41 C40 123.3(6) . . ?
N1 C41 H41 118.3 . . ?
C40 C41 H41 118.3 . . ?
N1 C42 C43 127.2(6) . . ?
N1 C42 H42 116.4 . . ?
C43 C42 H42 116.4 . . ?
C42 C43 C39 117.4(7) . . ?
C42 C43 H43 121.3 . . ?
C39 C43 H43 121.3 . . ?
C54 C44 N2 125.7(6) . . ?
C54 C44 C45 126.8(6) . . ?
N2 C44 C45 107.5(6) . . ?
C46 C45 C44 109.7(6) . . ?
C46 C45 H45 125.1 . . ?
C44 C45 H45 125.1 . . ?
C45 C46 C47 104.6(6) . . ?
C45 C46 H46 127.7 . . ?
C47 C46 H46 127.7 . . ?
N2 C47 C48 126.3(6) . . ?
N2 C47 C46 111.7(6) . . ?
C48 C47 C46 122.0(7) . . ?
C47 C48 C49 123.2(6) . . ?
C47 C48 C63 118.2(6) . . ?
C49 C48 C63 118.3(6) . . ?
N3 C49 C48 127.6(6) . . ?
N3 C49 C50 109.8(6) . . ?
C48 C49 C50 122.6(7) . . ?
C52 C50 C49 104.3(6) . . ?
C52 C50 H50 127.9 . . ?
C49 C50 H50 127.9 . . ?
C55 C51 C59 121.3(7) . . ?
C55 C51 C54 120.9(6) . . ?
C59 C51 C54 117.7(7) . . ?
C50 C52 C53 110.3(7) . . ?
C50 C52 H52 124.8 . . ?
C53 C52 H52 124.8 . . ?
C54 C53 N3 126.2(6) 2_566 . ?
C54 C53 C52 126.9(6) 2_566 . ?
N3 C53 C52 106.6(6) . . ?
C44 C54 C53 126.4(6) . 2_566 ?
C44 C54 C51 116.0(6) . . ?
C53 C54 C51 117.6(6) 2_566 . ?
C51 C55 C56 120.9(7) . . ?
C51 C55 C60 122.6(7) . . ?
C56 C55 C60 116.5(8) . . ?
C57 C56 C55 118.5(8) . . ?
C57 C56 H56 120.8 . . ?
C55 C56 H56 120.8 . . ?
C58 C57 C56 119.8(7) . . ?
C58 C57 C61 122.2(8) . . ?
C56 C57 C61 117.9(9) . . ?
C57 C58 C59 122.7(8) . . ?
C57 C58 H58 118.6 . . ?
C59 C58 H58 118.6 . . ?
C58 C59 C51 116.7(8) . . ?
C58 C59 C62 120.5(7) . . ?
C51 C59 C62 122.7(6) . . ?
C55 C60 H60A 109.5 . . ?
C55 C60 H60B 109.5 . . ?
H60A C60 H60B 109.5 . . ?
C55 C60 H60C 109.5 . . ?
H60A C60 H60C 109.5 . . ?
H60B C60 H60C 109.5 . . ?
C57 C61 H61A 109.5 . . ?
C57 C61 H61B 109.5 . . ?
H61A C61 H61B 109.5 . . ?
C57 C61 H61C 109.5 . . ?
H61A C61 H61C 109.5 . . ?
H61B C61 H61C 109.5 . . ?
C59 C62 H62A 109.5 . . ?
C59 C62 H62B 109.5 . . ?
H62A C62 H62B 109.5 . . ?
C59 C62 H62C 109.5 . . ?
H62A C62 H62C 109.5 . . ?
H62B C62 H62C 109.5 . . ?
C68 C63 C64 118.1(7) . . ?
C68 C63 C48 121.0(7) . . ?
C64 C63 C48 120.9(7) . . ?
C65 C64 C63 120.6(7) . . ?
C65 C64 C69 121.0(8) . . ?
C63 C64 C69 118.4(8) . . ?
C66 C65 C64 123.3(9) . . ?
C66 C65 H65 118.3 . . ?
C64 C65 H65 118.3 . . ?
C65 C66 C67 115.6(8) . . ?
C65 C66 C70 120.9(9) . . ?
C67 C66 C70 123.5(9) . . ?
C68 C67 C66 123.5(8) . . ?
C68 C67 H67 118.3 . . ?
C66 C67 H67 118.3 . . ?
C63 C68 C67 118.9(8) . . ?
C63 C68 C71 121.4(8) . . ?
C67 C68 C71 119.5(8) . . ?
C64 C69 H69A 109.5 . . ?
C64 C69 H69B 109.5 . . ?
H69A C69 H69B 109.5 . . ?
C64 C69 H69C 109.5 . . ?
H69A C69 H69C 109.5 . . ?
H69B C69 H69C 109.5 . . ?
C66 C70 H70A 109.5 . . ?
C66 C70 H70B 109.5 . . ?
H70A C70 H70B 109.5 . . ?
C66 C70 H70C 109.5 . . ?
H70A C70 H70C 109.5 . . ?
H70B C70 H70C 109.5 . . ?
C68 C71 H71A 109.5 . . ?
C68 C71 H71B 109.5 . . ?
H71A C71 H71B 109.5 . . ?
C68 C71 H71C 109.5 . . ?
H71A C71 H71C 109.5 . . ?
H71B C71 H71C 109.5 . . ?

loop_
_geom_bond_atom_site_label_1
_geom_bond_atom_site_label_2
_geom_bond_distance
_geom_bond_site_symmetry_2
_geom_bond_publ_flag
C81 C82 1.51(3) 2_556 ?
C81 C82 1.51(3) . ?
C82 C83 1.23(3) . ?
Fe1 C37 1.879(7) . ?
Fe1 C5 2.087(8) . ?
Fe1 C2 2.099(7) . ?
Fe1 C3 2.103(7) . ?
Fe1 C4 2.117(9) . ?
Fe1 C1 2.128(8) . ?
Fe1 P1 2.162(2) . ?
Fe1 P2 2.186(2) . ?
Ru1 N2 2.025(5) . ?
Ru1 N2 2.025(5) 2_566 ?
Ru1 N3 2.058(5) . ?
Ru1 N3 2.058(5) 2_566 ?
Ru1 N1 2.073(5) 2_566 ?
Ru1 N1 2.073(5) . ?
P1 C13 1.818(7) . ?
P1 C11 1.822(7) . ?
P1 C19 1.829(6) . ?
P2 C25 1.805(10) . ?
P2 C31 1.831(7) . ?
P2 C12 1.835(7) . ?
N1 C42 1.307(8) . ?
N1 C41 1.334(7) . ?
N2 C47 1.340(7) . ?
N2 C44 1.400(7) . ?
N3 C49 1.331(7) . ?
N3 C53 1.384(7) . ?
C1 C2 1.419(9) . ?
C1 C5 1.421(11) . ?
C1 C6 1.486(11) . ?
C2 C3 1.441(10) . ?
C2 C7 1.516(10) . ?
C3 C4 1.430(10) . ?
C3 C8 1.513(10) . ?
C4 C5 1.391(11) . ?
C4 C9 1.530(11) . ?
C5 C10 1.522(10) . ?
C6 H6A 0.9800 . ?
C6 H6B 0.9800 . ?
C6 H6C 0.9800 . ?
C7 H7A 0.9800 . ?
C7 H7B 0.9800 . ?
C7 H7C 0.9800 . ?
C8 H8A 0.9800 . ?
C8 H8B 0.9800 . ?
C8 H8C 0.9800 . ?
C9 H9A 0.9800 . ?
C9 H9B 0.9800 . ?
C9 H9C 0.9800 . ?
C10 H10A 0.9800 . ?
C10 H10B 0.9800 . ?
C10 H10C 0.9800 . ?
C11 C12 1.522(8) . ?
C11 H11A 0.9900 . ?
C11 H11B 0.9900 . ?
C12 H12A 0.9900 . ?
C12 H12B 0.9900 . ?
C13 C14 1.390(9) . ?
C13 C18 1.405(9) . ?
C14 C15 1.383(9) . ?
C14 H14 0.9500 . ?
C15 C16 1.381(10) . ?
C15 H15 0.9500 . ?
C16 C17 1.368(10) . ?
C16 H16 0.9500 . ?
C17 C18 1.367(9) . ?
C17 H17 0.9500 . ?
C18 H18 0.9500 . ?
C19 C20 1.377(9) . ?
C19 C24 1.381(9) . ?
C20 C21 1.404(9) . ?
C20 H20 0.9500 . ?
C21 C22 1.370(10) . ?
C21 H21 0.9500 . ?
C22 C23 1.342(10) . ?
C22 H22 0.9500 . ?
C23 C24 1.392(8) . ?
C23 H23 0.9500 . ?
C24 H24 0.9500 . ?
C25 C26 1.354(11) . ?
C25 C30 1.382(11) . ?
C26 C27 1.368(13) . ?
C26 H26 0.9500 . ?
C27 C28 1.45(2) . ?
C27 H27 0.9500 . ?
C28 C29 1.39(2) . ?
C28 H28 0.9500 . ?
C29 C30 1.367(15) . ?
C29 H29 0.9500 . ?
C30 H30 0.9500 . ?
C31 C36 1.378(10) . ?
C31 C32 1.405(9) . ?
C32 C33 1.470(10) . ?
C32 H32 0.9500 . ?
C33 C34 1.378(11) . ?
C33 H33 0.9500 . ?
C34 C35 1.361(11) . ?
C34 H34 0.9500 . ?
C35 C36 1.397(9) . ?
C35 H35 0.9500 . ?
C36 H36 0.9500 . ?
C37 C38 1.205(9) . ?
C38 C39 1.420(9) . ?
C39 C40 1.362(9) . ?
C39 C43 1.415(8) . ?
C40 C41 1.371(9) . ?
C40 H40 0.9500 . ?
C41 H41 0.9500 . ?
C42 C43 1.376(9) . ?
C42 H42 0.9500 . ?
C43 H43 0.9500 . ?
C44 C54 1.363(8) . ?
C44 C45 1.419(8) . ?
C45 C46 1.352(8) . ?
C45 H45 0.9500 . ?
C46 C47 1.435(8) . ?
C46 H46 0.9500 . ?
C47 C48 1.404(9) . ?
C48 C49 1.429(9) . ?
C48 C63 1.479(9) . ?
C49 C50 1.460(9) . ?
C50 C52 1.354(9) . ?
C50 H50 0.9500 . ?
C51 C55 1.346(9) . ?
C51 C59 1.413(9) . ?
C51 C54 1.515(8) . ?
C52 C53 1.418(9) . ?
C52 H52 0.9500 . ?
C53 C54 1.368(8) 2_566 ?
C54 C53 1.368(8) 2_566 ?
C55 C56 1.415(9) . ?
C55 C60 1.514(10) . ?
C56 C57 1.390(11) . ?
C56 H56 0.9500 . ?
C57 C58 1.361(11) . ?
C57 C61 1.546(10) . ?
C58 C59 1.395(10) . ?
C58 H58 0.9500 . ?
C59 C62 1.466(10) . ?
C60 H60A 0.9800 . ?
C60 H60B 0.9800 . ?
C60 H60C 0.9800 . ?
C61 H61A 0.9800 . ?
C61 H61B 0.9800 . ?
C61 H61C 0.9800 . ?
C62 H62A 0.9800 . ?
C62 H62B 0.9800 . ?
C62 H62C 0.9800 . ?
C63 C68 1.345(9) . ?
C63 C64 1.415(10) . ?
C64 C65 1.359(10) . ?
C64 C69 1.517(11) . ?
C65 C66 1.326(11) . ?
C65 H65 0.9500 . ?
C66 C67 1.401(11) . ?
C66 C70 1.528(10) . ?
C67 C68 1.386(10) . ?
C67 H67 0.9500 . ?
C68 C71 1.492(10) . ?
C69 H69A 0.9800 . ?
C69 H69B 0.9800 . ?
C69 H69C 0.9800 . ?
C70 H70A 0.9800 . ?
C70 H70B 0.9800 . ?
C70 H70C 0.9800 . ?
C71 H71A 0.9800 . ?
C71 H71B 0.9800 . ?
C71 H71C 0.9800 . ?

loop_
_geom_torsion_atom_site_label_1
_geom_torsion_atom_site_label_2
_geom_torsion_atom_site_label_3
_geom_torsion_atom_site_label_4
_geom_torsion
_geom_torsion_site_symmetry_1
_geom_torsion_site_symmetry_2
_geom_torsion_site_symmetry_3
_geom_torsion_site_symmetry_4
_geom_torsion_publ_flag
C82 C81 C82 C83 41(100) 2_556 . . . ?
C37 Fe1 P1 C13 171.1(3) . . . . ?
C5 Fe1 P1 C13 -94.8(4) . . . . ?
C2 Fe1 P1 C13 -27.7(7) . . . . ?
C3 Fe1 P1 C13 -22.7(4) . . . . ?
C4 Fe1 P1 C13 -56.4(4) . . . . ?
C1 Fe1 P1 C13 -114.2(5) . . . . ?
P2 Fe1 P1 C13 84.0(3) . . . . ?
C37 Fe1 P1 C11 58.7(3) . . . . ?
C5 Fe1 P1 C11 152.8(4) . . . . ?
C2 Fe1 P1 C11 -140.2(7) . . . . ?
C3 Fe1 P1 C11 -135.1(3) . . . . ?
C4 Fe1 P1 C11 -168.8(3) . . . . ?
C1 Fe1 P1 C11 133.3(5) . . . . ?
P2 Fe1 P1 C11 -28.4(2) . . . . ?
C37 Fe1 P1 C19 -58.0(3) . . . . ?
C5 Fe1 P1 C19 36.0(4) . . . . ?
C2 Fe1 P1 C19 103.1(7) . . . . ?
C3 Fe1 P1 C19 108.1(4) . . . . ?
C4 Fe1 P1 C19 74.5(4) . . . . ?
C1 Fe1 P1 C19 16.6(5) . . . . ?
P2 Fe1 P1 C19 -145.2(3) . . . . ?
C37 Fe1 P2 C25 40.9(4) . . . . ?
C5 Fe1 P2 C25 -60.7(13) . . . . ?
C2 Fe1 P2 C25 -73.0(4) . . . . ?
C3 Fe1 P2 C25 -113.7(4) . . . . ?
C4 Fe1 P2 C25 -138.2(5) . . . . ?
C1 Fe1 P2 C25 -42.2(4) . . . . ?
P1 Fe1 P2 C25 124.2(3) . . . . ?
C37 Fe1 P2 C31 165.7(4) . . . . ?
C5 Fe1 P2 C31 64.1(13) . . . . ?
C2 Fe1 P2 C31 51.9(4) . . . . ?
C3 Fe1 P2 C31 11.1(4) . . . . ?
C4 Fe1 P2 C31 -13.4(5) . . . . ?
C1 Fe1 P2 C31 82.7(4) . . . . ?
P1 Fe1 P2 C31 -111.0(3) . . . . ?
C37 Fe1 P2 C12 -77.2(3) . . . . ?
C5 Fe1 P2 C12 -178.7(12) . . . . ?
C2 Fe1 P2 C12 169.0(4) . . . . ?
C3 Fe1 P2 C12 128.3(4) . . . . ?
C4 Fe1 P2 C12 103.7(5) . . . . ?
C1 Fe1 P2 C12 -160.2(4) . . . . ?
P1 Fe1 P2 C12 6.1(3) . . . . ?
N2 Ru1 N1 C42 -63.2(5) . . . . ?
N2 Ru1 N1 C42 116.8(5) 2_566 . . . ?
N3 Ru1 N1 C42 -153.5(5) . . . . ?
N3 Ru1 N1 C42 26.5(5) 2_566 . . . ?
N1 Ru1 N1 C42 0(100) 2_566 . . . ?
N2 Ru1 N1 C41 129.2(5) . . . . ?
N2 Ru1 N1 C41 -50.8(5) 2_566 . . . ?
N3 Ru1 N1 C41 38.9(5) . . . . ?
N3 Ru1 N1 C41 -141.1(5) 2_566 . . . ?
N1 Ru1 N1 C41 -168(100) 2_566 . . . ?
N2 Ru1 N2 C47 -139(100) 2_566 . . . ?
N3 Ru1 N2 C47 -7.7(5) . . . . ?
N3 Ru1 N2 C47 172.3(5) 2_566 . . . ?
N1 Ru1 N2 C47 79.8(5) 2_566 . . . ?
N1 Ru1 N2 C47 -100.2(5) . . . . ?
N2 Ru1 N2 C44 47(100) 2_566 . . . ?
N3 Ru1 N2 C44 178.5(5) . . . . ?
N3 Ru1 N2 C44 -1.5(5) 2_566 . . . ?
N1 Ru1 N2 C44 -94.0(5) 2_566 . . . ?
N1 Ru1 N2 C44 86.0(5) . . . . ?
N2 Ru1 N3 C49 8.9(5) . . . . ?
N2 Ru1 N3 C49 -171.1(5) 2_566 . . . ?
N3 Ru1 N3 C49 9(100) 2_566 . . . ?
N1 Ru1 N3 C49 -77.5(5) 2_566 . . . ?
N1 Ru1 N3 C49 102.5(5) . . . . ?
N2 Ru1 N3 C53 177.7(5) . . . . ?
N2 Ru1 N3 C53 -2.3(5) 2_566 . . . ?
N3 Ru1 N3 C53 177(100) 2_566 . . . ?
N1 Ru1 N3 C53 91.3(5) 2_566 . . . ?
N1 Ru1 N3 C53 -88.7(5) . . . . ?
C37 Fe1 C1 C2 -135.9(6) . . . . ?
C5 Fe1 C1 C2 120.4(8) . . . . ?
C3 Fe1 C1 C2 39.1(5) . . . . ?
C4 Fe1 C1 C2 82.9(6) . . . . ?
P1 Fe1 C1 C2 150.5(4) . . . . ?
P2 Fe1 C1 C2 -52.8(6) . . . . ?
C37 Fe1 C1 C5 103.7(5) . . . . ?
C2 Fe1 C1 C5 -120.4(8) . . . . ?
C3 Fe1 C1 C5 -81.3(5) . . . . ?
C4 Fe1 C1 C5 -37.5(5) . . . . ?
P1 Fe1 C1 C5 30.1(7) . . . . ?
P2 Fe1 C1 C5 -173.2(4) . . . . ?
C37 Fe1 C1 C6 -16.9(8) . . . . ?
C5 Fe1 C1 C6 -120.6(10) . . . . ?
C2 Fe1 C1 C6 119.0(11) . . . . ?
C3 Fe1 C1 C6 158.2(9) . . . . ?
C4 Fe1 C1 C6 -158.1(9) . . . . ?
P1 Fe1 C1 C6 -90.5(9) . . . . ?
P2 Fe1 C1 C6 66.2(8) . . . . ?
C5 C1 C2 C3 -3.6(9) . . . . ?
C6 C1 C2 C3 174.2(8) . . . . ?
Fe1 C1 C2 C3 -61.5(5) . . . . ?
C5 C1 C2 C7 -172.7(8) . . . . ?
C6 C1 C2 C7 5.2(14) . . . . ?
Fe1 C1 C2 C7 129.5(9) . . . . ?
C5 C1 C2 Fe1 57.8(6) . . . . ?
C6 C1 C2 Fe1 -124.3(9) . . . . ?
C37 Fe1 C2 C1 49.5(6) . . . . ?
C5 Fe1 C2 C1 -36.6(5) . . . . ?
C3 Fe1 C2 C1 -116.6(7) . . . . ?
C4 Fe1 C2 C1 -78.8(6) . . . . ?
P1 Fe1 C2 C1 -110.0(7) . . . . ?
P2 Fe1 C2 C1 140.3(5) . . . . ?
C37 Fe1 C2 C3 166.1(4) . . . . ?
C5 Fe1 C2 C3 80.1(5) . . . . ?
C4 Fe1 C2 C3 37.8(5) . . . . ?
C1 Fe1 C2 C3 116.6(7) . . . . ?
P1 Fe1 C2 C3 6.7(9) . . . . ?
P2 Fe1 C2 C3 -103.1(4) . . . . ?
C37 Fe1 C2 C7 -75.2(8) . . . . ?
C5 Fe1 C2 C7 -161.2(9) . . . . ?
C3 Fe1 C2 C7 118.7(9) . . . . ?
C4 Fe1 C2 C7 156.5(9) . . . . ?
C1 Fe1 C2 C7 -124.7(11) . . . . ?
P1 Fe1 C2 C7 125.4(8) . . . . ?
P2 Fe1 C2 C7 15.6(8) . . . . ?
C1 C2 C3 C4 1.4(9) . . . . ?
C7 C2 C3 C4 170.9(7) . . . . ?
Fe1 C2 C3 C4 -61.0(5) . . . . ?
C1 C2 C3 C8 -169.7(7) . . . . ?
C7 C2 C3 C8 -0.2(12) . . . . ?
Fe1 C2 C3 C8 127.9(7) . . . . ?
C1 C2 C3 Fe1 62.4(5) . . . . ?
C7 C2 C3 Fe1 -128.1(8) . . . . ?
C37 Fe1 C3 C4 90.2(8) . . . . ?
C5 Fe1 C3 C4 36.4(5) . . . . ?
C2 Fe1 C3 C4 118.0(7) . . . . ?
C1 Fe1 C3 C4 79.7(5) . . . . ?
P1 Fe1 C3 C4 -59.6(6) . . . . ?
P2 Fe1 C3 C4 -155.5(5) . . . . ?
C37 Fe1 C3 C2 -27.8(8) . . . . ?
C5 Fe1 C3 C2 -81.6(5) . . . . ?
C4 Fe1 C3 C2 -118.0(7) . . . . ?
C1 Fe1 C3 C2 -38.3(5) . . . . ?
P1 Fe1 C3 C2 -177.6(3) . . . . ?
P2 Fe1 C3 C2 86.5(4) . . . . ?
C37 Fe1 C3 C8 -146.2(8) . . . . ?
C5 Fe1 C3 C8 160.1(10) . . . . ?
C2 Fe1 C3 C8 -118.4(10) . . . . ?
C4 Fe1 C3 C8 123.7(11) . . . . ?
C1 Fe1 C3 C8 -156.6(10) . . . . ?
P1 Fe1 C3 C8 64.1(9) . . . . ?
P2 Fe1 C3 C8 -31.8(9) . . . . ?
C2 C3 C4 C5 1.4(9) . . . . ?
C8 C3 C4 C5 172.1(7) . . . . ?
Fe1 C3 C4 C5 -59.0(6) . . . . ?
C2 C3 C4 C9 -172.4(7) . . . . ?
C8 C3 C4 C9 -1.7(13) . . . . ?
Fe1 C3 C4 C9 127.2(8) . . . . ?
C2 C3 C4 Fe1 60.4(5) . . . . ?
C8 C3 C4 Fe1 -128.9(8) . . . . ?
C37 Fe1 C4 C5 -20.4(7) . . . . ?
C2 Fe1 C4 C5 81.3(5) . . . . ?
C3 Fe1 C4 C5 119.6(7) . . . . ?
C1 Fe1 C4 C5 38.2(5) . . . . ?
P1 Fe1 C4 C5 -108.0(5) . . . . ?
P2 Fe1 C4 C5 158.4(4) . . . . ?
C37 Fe1 C4 C3 -140.0(5) . . . . ?
C5 Fe1 C4 C3 -119.6(7) . . . . ?
C2 Fe1 C4 C3 -38.3(5) . . . . ?
C1 Fe1 C4 C3 -81.4(5) . . . . ?
P1 Fe1 C4 C3 132.3(5) . . . . ?
P2 Fe1 C4 C3 38.7(7) . . . . ?
C37 Fe1 C4 C9 100.7(9) . . . . ?
C5 Fe1 C4 C9 121.1(11) . . . . ?
C2 Fe1 C4 C9 -157.5(10) . . . . ?
C3 Fe1 C4 C9 -119.2(11) . . . . ?
C1 Fe1 C4 C9 159.4(10) . . . . ?
P1 Fe1 C4 C9 13.1(9) . . . . ?
P2 Fe1 C4 C9 -80.5(9) . . . . ?
C3 C4 C5 C1 -3.7(9) . . . . ?
C9 C4 C5 C1 170.0(8) . . . . ?
Fe1 C4 C5 C1 -62.8(6) . . . . ?
C3 C4 C5 C10 180.0(8) . . . . ?
C9 C4 C5 C10 -6.4(14) . . . . ?
Fe1 C4 C5 C10 120.9(9) . . . . ?
C3 C4 C5 Fe1 59.1(6) . . . . ?
C9 C4 C5 Fe1 -127.2(8) . . . . ?
C2 C1 C5 C4 4.6(10) . . . . ?
C6 C1 C5 C4 -173.2(8) . . . . ?
Fe1 C1 C5 C4 62.7(6) . . . . ?
C2 C1 C5 C10 -178.7(7) . . . . ?
C6 C1 C5 C10 3.5(13) . . . . ?
Fe1 C1 C5 C10 -120.5(8) . . . . ?
C2 C1 C5 Fe1 -58.2(6) . . . . ?
C6 C1 C5 Fe1 124.0(9) . . . . ?
C37 Fe1 C5 C4 165.1(5) . . . . ?
C2 Fe1 C5 C4 -81.3(5) . . . . ?
C3 Fe1 C5 C4 -37.3(5) . . . . ?
C1 Fe1 C5 C4 -117.7(7) . . . . ?
P1 Fe1 C5 C4 80.5(5) . . . . ?
P2 Fe1 C5 C4 -94.4(13) . . . . ?
C37 Fe1 C5 C1 -77.2(5) . . . . ?
C2 Fe1 C5 C1 36.4(5) . . . . ?
C3 Fe1 C5 C1 80.4(5) . . . . ?
C4 Fe1 C5 C1 117.7(7) . . . . ?
P1 Fe1 C5 C1 -161.8(4) . . . . ?
P2 Fe1 C5 C1 23.3(15) . . . . ?
C37 Fe1 C5 C10 38.4(9) . . . . ?
C2 Fe1 C5 C10 152.0(10) . . . . ?
C3 Fe1 C5 C10 -164.0(10) . . . . ?
C4 Fe1 C5 C10 -126.7(11) . . . . ?
C1 Fe1 C5 C10 115.6(11) . . . . ?
P1 Fe1 C5 C10 -46.2(9) . . . . ?
P2 Fe1 C5 C10 138.9(9) . . . . ?
C13 P1 C11 C12 -78.7(5) . . . . ?
C19 P1 C11 C12 176.8(5) . . . . ?
Fe1 P1 C11 C12 49.3(5) . . . . ?
P1 C11 C12 P2 -44.6(6) . . . . ?
C25 P2 C12 C11 -103.2(6) . . . . ?
C31 P2 C12 C11 153.3(5) . . . . ?
Fe1 P2 C12 C11 22.6(6) . . . . ?
C11 P1 C13 C14 -64.5(6) . . . . ?
C19 P1 C13 C14 41.1(7) . . . . ?
Fe1 P1 C13 C14 179.2(5) . . . . ?
C11 P1 C13 C18 108.5(6) . . . . ?
C19 P1 C13 C18 -145.9(6) . . . . ?
Fe1 P1 C13 C18 -7.8(7) . . . . ?
C18 C13 C14 C15 -0.1(11) . . . . ?
P1 C13 C14 C15 173.0(6) . . . . ?
C13 C14 C15 C16 -0.5(12) . . . . ?
C14 C15 C16 C17 -0.1(12) . . . . ?
C15 C16 C17 C18 1.3(13) . . . . ?
C16 C17 C18 C13 -1.9(12) . . . . ?
C14 C13 C18 C17 1.3(11) . . . . ?
P1 C13 C18 C17 -172.0(6) . . . . ?
C13 P1 C19 C20 39.7(7) . . . . ?
C11 P1 C19 C20 141.9(6) . . . . ?
Fe1 P1 C19 C20 -99.6(6) . . . . ?
C13 P1 C19 C24 -142.4(6) . . . . ?
C11 P1 C19 C24 -40.3(6) . . . . ?
Fe1 P1 C19 C24 78.2(6) . . . . ?
C24 C19 C20 C21 1.5(11) . . . . ?
P1 C19 C20 C21 179.4(6) . . . . ?
C19 C20 C21 C22 -0.9(12) . . . . ?
C20 C21 C22 C23 -0.5(13) . . . . ?
C21 C22 C23 C24 1.1(13) . . . . ?
C20 C19 C24 C23 -0.9(11) . . . . ?
P1 C19 C24 C23 -178.7(5) . . . . ?
C22 C23 C24 C19 -0.5(12) . . . . ?
C31 P2 C25 C26 -115.4(7) . . . . ?
C12 P2 C25 C26 140.7(7) . . . . ?
Fe1 P2 C25 C26 20.3(8) . . . . ?
C31 P2 C25 C30 64.4(8) . . . . ?
C12 P2 C25 C30 -39.5(7) . . . . ?
Fe1 P2 C25 C30 -159.9(6) . . . . ?
C30 C25 C26 C27 -1.0(13) . . . . ?
P2 C25 C26 C27 178.8(7) . . . . ?
C25 C26 C27 C28 2.1(15) . . . . ?
C26 C27 C28 C29 -3(2) . . . . ?
C27 C28 C29 C30 3(2) . . . . ?
C28 C29 C30 C25 -1(2) . . . . ?
C26 C25 C30 C29 0.6(16) . . . . ?
P2 C25 C30 C29 -179.2(10) . . . . ?
C25 P2 C31 C36 -155.7(7) . . . . ?
C12 P2 C31 C36 -48.8(7) . . . . ?
Fe1 P2 C31 C36 72.2(7) . . . . ?
C25 P2 C31 C32 24.3(7) . . . . ?
C12 P2 C31 C32 131.2(6) . . . . ?
Fe1 P2 C31 C32 -107.8(6) . . . . ?
C36 C31 C32 C33 0.9(11) . . . . ?
P2 C31 C32 C33 -179.2(5) . . . . ?
C31 C32 C33 C34 -2.2(12) . . . . ?
C32 C33 C34 C35 1.9(13) . . . . ?
C33 C34 C35 C36 -0.2(14) . . . . ?
C32 C31 C36 C35 0.7(12) . . . . ?
P2 C31 C36 C35 -179.2(7) . . . . ?
C34 C35 C36 C31 -1.1(14) . . . . ?
C5 Fe1 C37 C38 35(16) . . . . ?
C2 Fe1 C37 C38 -32(16) . . . . ?
C3 Fe1 C37 C38 -13(16) . . . . ?
C4 Fe1 C37 C38 48(16) . . . . ?
C1 Fe1 C37 C38 -3(15) . . . . ?
P1 Fe1 C37 C38 142(15) . . . . ?
P2 Fe1 C37 C38 -132(15) . . . . ?
Fe1 C37 C38 C39 -117(23) . . . . ?
C37 C38 C39 C40 -145(23) . . . . ?
C37 C38 C39 C43 35(24) . . . . ?
C43 C39 C40 C41 1.9(11) . . . . ?
C38 C39 C40 C41 -178.1(7) . . . . ?
C42 N1 C41 C40 -1.4(10) . . . . ?
Ru1 N1 C41 C40 167.1(6) . . . . ?
C39 C40 C41 N1 -0.7(12) . . . . ?
C41 N1 C42 C43 2.2(11) . . . . ?
Ru1 N1 C42 C43 -166.3(6) . . . . ?
N1 C42 C43 C39 -0.9(11) . . . . ?
C40 C39 C43 C42 -1.2(10) . . . . ?
C38 C39 C43 C42 178.8(6) . . . . ?
C47 N2 C44 C54 -174.8(6) . . . . ?
Ru1 N2 C44 C54 0.1(9) . . . . ?
C47 N2 C44 C45 2.8(6) . . . . ?
Ru1 N2 C44 C45 177.7(4) . . . . ?
C54 C44 C45 C46 174.8(6) . . . . ?
N2 C44 C45 C46 -2.7(7) . . . . ?
C44 C45 C46 C47 1.4(7) . . . . ?
C44 N2 C47 C48 179.1(6) . . . . ?
Ru1 N2 C47 C48 4.3(9) . . . . ?
C44 N2 C47 C46 -2.0(7) . . . . ?
Ru1 N2 C47 C46 -176.8(4) . . . . ?
C45 C46 C47 N2 0.4(7) . . . . ?
C45 C46 C47 C48 179.3(6) . . . . ?
N2 C47 C48 C49 1.1(10) . . . . ?
C46 C47 C48 C49 -177.6(6) . . . . ?
N2 C47 C48 C63 -171.9(6) . . . . ?
C46 C47 C48 C63 9.3(9) . . . . ?
C53 N3 C49 C48 -177.6(6) . . . . ?
Ru1 N3 C49 C48 -7.2(9) . . . . ?
C53 N3 C49 C50 2.1(7) . . . . ?
Ru1 N3 C49 C50 172.5(4) . . . . ?
C47 C48 C49 N3 0.6(11) . . . . ?
C63 C48 C49 N3 173.7(6) . . . . ?
C47 C48 C49 C50 -179.1(6) . . . . ?
C63 C48 C49 C50 -6.0(9) . . . . ?
N3 C49 C50 C52 -1.3(7) . . . . ?
C48 C49 C50 C52 178.4(6) . . . . ?
C49 C50 C52 C53 0.0(8) . . . . ?
C49 N3 C53 C54 172.2(6) . . . 2_566 ?
Ru1 N3 C53 C54 1.9(9) . . . 2_566 ?
C49 N3 C53 C52 -2.0(7) . . . . ?
Ru1 N3 C53 C52 -172.3(4) . . . . ?
C50 C52 C53 C54 -172.9(6) . . . 2_566 ?
C50 C52 C53 N3 1.2(8) . . . . ?
N2 C44 C54 C53 1.3(10) . . . 2_566 ?
C45 C44 C54 C53 -175.8(6) . . . 2_566 ?
N2 C44 C54 C51 -179.3(6) . . . . ?
C45 C44 C54 C51 3.6(9) . . . . ?
C55 C51 C54 C44 82.1(8) . . . . ?
C59 C51 C54 C44 -93.9(8) . . . . ?
C55 C51 C54 C53 -98.4(8) . . . 2_566 ?
C59 C51 C54 C53 85.6(8) . . . 2_566 ?
C59 C51 C55 C56 2.6(12) . . . . ?
C54 C51 C55 C56 -173.3(7) . . . . ?
C59 C51 C55 C60 -179.0(7) . . . . ?
C54 C51 C55 C60 5.1(12) . . . . ?
C51 C55 C56 C57 -0.5(12) . . . . ?
C60 C55 C56 C57 -179.0(8) . . . . ?
C55 C56 C57 C58 -0.4(13) . . . . ?
C55 C56 C57 C61 177.3(7) . . . . ?
C56 C57 C58 C59 -0.8(13) . . . . ?
C61 C57 C58 C59 -178.4(7) . . . . ?
C57 C58 C59 C51 2.7(12) . . . . ?
C57 C58 C59 C62 179.4(8) . . . . ?
C55 C51 C59 C58 -3.6(11) . . . . ?
C54 C51 C59 C58 172.4(7) . . . . ?
C55 C51 C59 C62 179.8(8) . . . . ?
C54 C51 C59 C62 -4.2(11) . . . . ?
C47 C48 C63 C68 -100.4(7) . . . . ?
C49 C48 C63 C68 86.2(8) . . . . ?
C47 C48 C63 C64 79.8(9) . . . . ?
C49 C48 C63 C64 -93.6(8) . . . . ?
C68 C63 C64 C65 1.2(12) . . . . ?
C48 C63 C64 C65 -179.0(7) . . . . ?
C68 C63 C64 C69 179.6(8) . . . . ?
C48 C63 C64 C69 -0.6(12) . . . . ?
C63 C64 C65 C66 -0.9(14) . . . . ?
C69 C64 C65 C66 -179.2(9) . . . . ?
C64 C65 C66 C67 0.9(13) . . . . ?
C64 C65 C66 C70 179.7(9) . . . . ?
C65 C66 C67 C68 -1.4(12) . . . . ?
C70 C66 C67 C68 179.9(7) . . . . ?
C64 C63 C68 C67 -1.6(10) . . . . ?
C48 C63 C68 C67 178.5(6) . . . . ?
C64 C63 C68 C71 -177.9(7) . . . . ?
C48 C63 C68 C71 2.2(10) . . . . ?
C66 C67 C68 C63 1.8(11) . . . . ?
C66 C67 C68 C71 178.2(7) . . . . ?
